data_4085832
loop_
_publ_author_name
'Feldman, Jerald'
'Vo, Giang D.'
'McLaren, Charles D.'
'Gehret, Troy C.'
'Park, Kyung-Ho'
'Meth, Jeffrey S.'
'Marshall, Will J.'
'Buriak, Joseph'
'Bryman, Lois M.'
'Dobbs, Kerwin D.'
'Scholz, Thomas H.'
'Zane, Steve G.'

_publ_section_title
;
 Highly Quantum Efficient Phosphorescent Sky Blue Emitters Based on
 Diastereomeric Iridium(III) Complexes of Atropisomeric
 5-Aryl-4H-1,2,4-triazole Ligands
;
_journal_issue 15
_journal_name_full Organometallics
_journal_page_first 3665
_journal_paper_doi 10.1021/acs.organomet.5b00198
_journal_volume 34
_journal_year 2015
_chemical_formula_sum 'C81 H84 Cl0 Ir N9'
_chemical_formula_weight 1375.77
_chemical_name_systematic
; 
 ? 
;
_space_group_IT_number 14
_symmetry_cell_setting monoclinic
_symmetry_space_group_name_Hall '-P 2ybc'
_symmetry_space_group_name_H-M 'P 1 21/c 1'
_atom_sites_solution_hydrogens geom
_atom_sites_solution_primary direct
_atom_sites_solution_secondary difmap
_audit_creation_method SHELXL-97
_cell_angle_alpha 90.00
_cell_angle_beta 92.365(9)
_cell_angle_gamma 90.00
_cell_formula_units_Z 4
_cell_length_a 19.517(12)
_cell_length_b 20.162(11)
_cell_length_c 21.310(13)
_cell_measurement_temperature 173(2)
_cell_volume 8378(9)
_computing_structure_refinement 'SHELXL-97 (Sheldrick, 2008)'
_computing_structure_solution 'SHELXS-97 (Sheldrick, 2008)'
_diffrn_ambient_temperature 173(2)
_diffrn_measured_fraction_theta_full 0.938
_diffrn_measured_fraction_theta_max 0.938
_diffrn_radiation_monochromator graphite
_diffrn_radiation_source 'fine-focus sealed tube'
_diffrn_radiation_type MoK\a
_diffrn_radiation_wavelength 0.71073
_diffrn_reflns_av_R_equivalents 0.1617
_diffrn_reflns_av_sigmaI/netI 0.2899
_diffrn_reflns_limit_h_max 5
_diffrn_reflns_limit_h_min -22
_diffrn_reflns_limit_k_max 22
_diffrn_reflns_limit_k_min -19
_diffrn_reflns_limit_l_max 24
_diffrn_reflns_limit_l_min -24
_diffrn_reflns_number 27190
_diffrn_reflns_theta_full 24.35
_diffrn_reflns_theta_max 24.35
_diffrn_reflns_theta_min 1.39
_exptl_absorpt_coefficient_mu 1.636
_exptl_absorpt_correction_T_max 0.8803
_exptl_absorpt_correction_T_min 0.6226
_exptl_absorpt_correction_type multi-scan
_exptl_crystal_colour yellow
_exptl_crystal_density_diffrn 1.091
_exptl_crystal_density_method 'not measured'
_exptl_crystal_description needle
_exptl_crystal_F_000 2840
_exptl_crystal_size_max 0.32
_exptl_crystal_size_mid 0.08
_exptl_crystal_size_min 0.08
_refine_diff_density_max 1.464
_refine_diff_density_min -1.652
_refine_diff_density_rms 0.160
_refine_ls_extinction_method none
_refine_ls_goodness_of_fit_ref 0.843
_refine_ls_hydrogen_treatment mixed
_refine_ls_matrix_type full
_refine_ls_number_parameters 385
_refine_ls_number_reflns 12856
_refine_ls_number_restraints 0
_refine_ls_restrained_S_all 0.843
_refine_ls_R_factor_all 0.1872
_refine_ls_R_factor_gt 0.0923
_refine_ls_shift/su_max 0.000
_refine_ls_shift/su_mean 0.000
_refine_ls_structure_factor_coef Fsqd
_refine_ls_weighting_details 'calc w=1/[\s^2^(Fo^2^)+(0.0943P)^2^+0.0000P] where P=(Fo^2^+2Fc^2^)/3'
_refine_ls_weighting_scheme calc
_refine_ls_wR_factor_gt 0.1995
_refine_ls_wR_factor_ref 0.2375
_reflns_number_gt 4921
_reflns_number_total 12856
_reflns_threshold_expression >2sigma(I)
_cod_data_source_file om5b00198_si_003.cif
_cod_data_source_block 13130
_cod_depositor_comments
;
The following automatic conversions were performed:

'_symmetry_cell_setting' value 'Monoclinic' changed to 'monoclinic'
according to
/usr/data/users/saulius/crontab/automatic-downloads/rss-feeds/ACS/lib/dictionaries/cif_core.dic
dictionary named 'cif_core.dic' version 2.4.2 from 2011-04-26.

Automatic conversion script
Id: cif_fix_values 3271 2015-04-21 07:52:19Z andrius 

 Adding full bibliography for 4085829--4085833.cif.
;
_cod_original_cell_volume 8378(8)
_cod_original_sg_symbol_H-M P21/c
_cod_database_code 4085832

loop_
_symmetry_equiv_pos_as_xyz
'x, y, z'
'-x, y+1/2, -z+1/2'
'-x, -y, -z'
'x, -y-1/2, z-1/2'

loop_
_atom_site_label
_atom_site_type_symbol
_atom_site_fract_x
_atom_site_fract_y
_atom_site_fract_z
_atom_site_U_iso_or_equiv
_atom_site_adp_type
_atom_site_occupancy
_atom_site_symmetry_multiplicity
_atom_site_calc_flag
_atom_site_refinement_flags
Ir1 Ir 0.23289(3) 0.42522(3) 0.33774(3) 0.0411(2) Uani 1 1 d .
N1 N 0.2918(5) 0.4820(5) 0.3990(6) 0.034(3) Uiso 1 1 d .
N2 N 0.3338(6) 0.4754(6) 0.4505(6) 0.038(3) Uiso 1 1 d .
N3 N 0.3406(5) 0.5795(6) 0.4247(6) 0.043(3) Uiso 1 1 d .
N4 N 0.2597(6) 0.3344(6) 0.3748(6) 0.039(3) Uiso 1 1 d .
N5 N 0.2397(6) 0.2971(6) 0.4215(6) 0.043(3) Uiso 1 1 d .
N6 N 0.3200(5) 0.2435(6) 0.3724(6) 0.038(3) Uiso 1 1 d .
N7 N 0.1444(5) 0.4235(6) 0.3918(5) 0.034(3) Uiso 1 1 d .
N8 N 0.1295(5) 0.4329(6) 0.4521(5) 0.036(3) Uiso 1 1 d .
N9 N 0.0447(5) 0.3791(5) 0.4063(6) 0.032(3) Uiso 1 1 d .
C1 C 0.3611(7) 0.5309(7) 0.4654(7) 0.039(4) Uiso 1 1 d .
C2 C 0.2956(7) 0.5447(7) 0.3818(7) 0.037(4) Uiso 1 1 d .
C3 C 0.2489(6) 0.5661(7) 0.3315(7) 0.040(4) Uiso 1 1 d .
C4 C 0.2366(8) 0.6318(8) 0.3135(8) 0.062(5) Uiso 1 1 d .
H4A H 0.2632 0.6652 0.3343 0.074 Uiso 1 1 calc R
C5 C 0.1890(7) 0.6519(7) 0.2682(7) 0.038(4) Uiso 1 1 d .
H5A H 0.1803 0.6974 0.2592 0.046 Uiso 1 1 calc R
C6 C 0.1558(8) 0.6028(7) 0.2377(8) 0.051(4) Uiso 1 1 d .
H6A H 0.1253 0.6129 0.2031 0.061 Uiso 1 1 calc R
C7 C 0.1655(7) 0.5369(7) 0.2563(7) 0.036(4) Uiso 1 1 d .
H7A H 0.1366 0.5047 0.2363 0.043 Uiso 1 1 calc R
C8 C 0.2133(7) 0.5143(7) 0.3011(8) 0.047(4) Uiso 1 1 d .
C9 C 0.4079(7) 0.5426(7) 0.5223(7) 0.041(4) Uiso 1 1 d .
C10 C 0.4699(6) 0.5808(7) 0.5133(7) 0.043(4) Uiso 1 1 d .
H10A H 0.4794 0.5990 0.4734 0.051 Uiso 1 1 calc R
C11 C 0.5147(7) 0.5900(7) 0.5645(8) 0.049(4) Uiso 1 1 d .
H11A H 0.5547 0.6161 0.5604 0.058 Uiso 1 1 calc R
C12 C 0.5014(9) 0.5614(9) 0.6211(9) 0.071(5) Uiso 1 1 d .
H12A H 0.5336 0.5658 0.6555 0.085 Uiso 1 1 calc R
C13 C 0.4413(8) 0.5263(7) 0.6281(8) 0.054(5) Uiso 1 1 d .
H13A H 0.4318 0.5093 0.6685 0.064 Uiso 1 1 calc R
C14 C 0.3951(7) 0.5151(7) 0.5793(7) 0.039(4) Uiso 1 1 d .
C15 C 0.3313(7) 0.4777(7) 0.5931(8) 0.048(4) Uiso 1 1 d .
H15A H 0.3360 0.4584 0.6353 0.072 Uiso 1 1 calc R
H15B H 0.3240 0.4422 0.5621 0.072 Uiso 1 1 calc R
H15C H 0.2920 0.5080 0.5910 0.072 Uiso 1 1 calc R
C16 C 0.3564(7) 0.6470(7) 0.4236(7) 0.038(4) Uiso 1 1 d .
C17 C 0.4048(8) 0.6755(8) 0.3858(8) 0.048(4) Uiso 1 1 d .
C18 C 0.4111(7) 0.7398(7) 0.3838(8) 0.048(4) Uiso 1 1 d .
H18A H 0.4438 0.7577 0.3567 0.058 Uiso 1 1 calc R
C19 C 0.3747(8) 0.7825(9) 0.4174(8) 0.058(5) Uiso 1 1 d .
H19A H 0.3818 0.8290 0.4139 0.069 Uiso 1 1 calc R
C20 C 0.3270(7) 0.7577(8) 0.4568(8) 0.049(4) Uiso 1 1 d .
H20A H 0.3022 0.7865 0.4829 0.059 Uiso 1 1 calc R
C21 C 0.3160(8) 0.6922(8) 0.4579(9) 0.059(5) Uiso 1 1 d .
C22 C 0.4461(8) 0.6272(8) 0.3461(8) 0.057(5) Uiso 1 1 d .
H22A H 0.4419 0.5820 0.3649 0.068 Uiso 1 1 calc R
C23 C 0.4186(8) 0.6231(8) 0.2774(8) 0.056(5) Uiso 1 1 d .
H23A H 0.3826 0.5893 0.2737 0.084 Uiso 1 1 calc R
H23B H 0.4561 0.6113 0.2503 0.084 Uiso 1 1 calc R
H23C H 0.3996 0.6663 0.2644 0.084 Uiso 1 1 calc R
C24 C 0.5227(9) 0.6461(10) 0.3497(10) 0.083(6) Uiso 1 1 d .
H24A H 0.5498 0.6098 0.3328 0.124 Uiso 1 1 calc R
H24B H 0.5374 0.6542 0.3936 0.124 Uiso 1 1 calc R
H24C H 0.5296 0.6864 0.3250 0.124 Uiso 1 1 calc R
C25 C 0.2625(7) 0.6620(8) 0.5008(8) 0.052(4) Uiso 1 1 d .
H25A H 0.2584 0.6135 0.4916 0.062 Uiso 1 1 calc R
C26 C 0.1919(9) 0.6953(10) 0.4859(10) 0.090(7) Uiso 1 1 d .
H26A H 0.1931 0.7184 0.4454 0.134 Uiso 1 1 calc R
H26B H 0.1822 0.7273 0.5190 0.134 Uiso 1 1 calc R
H26C H 0.1560 0.6614 0.4837 0.134 Uiso 1 1 calc R
C27 C 0.2846(9) 0.6708(9) 0.5689(9) 0.070(5) Uiso 1 1 d .
H27A H 0.3299 0.6509 0.5766 0.105 Uiso 1 1 calc R
H27B H 0.2514 0.6490 0.5954 0.105 Uiso 1 1 calc R
H27C H 0.2867 0.7182 0.5789 0.105 Uiso 1 1 calc R
C28 C 0.2755(6) 0.2423(7) 0.4232(7) 0.032(4) Uiso 1 1 d .
C29 C 0.3093(6) 0.2974(7) 0.3442(7) 0.034(4) Uiso 1 1 d .
C30 C 0.3397(7) 0.3377(7) 0.2967(8) 0.045(4) Uiso 1 1 d .
C31 C 0.3979(7) 0.3129(8) 0.2630(8) 0.046(4) Uiso 1 1 d .
H31A H 0.4152 0.2693 0.2697 0.056 Uiso 1 1 calc R
C32 C 0.4273(8) 0.3568(8) 0.2199(9) 0.060(5) Uiso 1 1 d .
H32A H 0.4666 0.3435 0.1982 0.072 Uiso 1 1 calc R
C33 C 0.4000(6) 0.4173(7) 0.2094(7) 0.039(4) Uiso 1 1 d .
H33A H 0.4178 0.4437 0.1769 0.047 Uiso 1 1 calc R
C34 C 0.3472(7) 0.4430(8) 0.2436(8) 0.048(4) Uiso 1 1 d .
H34A H 0.3335 0.4879 0.2386 0.058 Uiso 1 1 calc R
C35 C 0.3148(6) 0.4019(6) 0.2851(7) 0.032(4) Uiso 1 1 d .
C36 C 0.2754(7) 0.1905(7) 0.4735(8) 0.041(4) Uiso 1 1 d .
C37 C 0.2519(6) 0.1272(7) 0.4575(7) 0.037(4) Uiso 1 1 d .
H37A H 0.2386 0.1164 0.4154 0.044 Uiso 1 1 calc R
C38 C 0.2486(10) 0.0789(11) 0.5067(10) 0.089(6) Uiso 1 1 d .
H38A H 0.2316 0.0355 0.4983 0.107 Uiso 1 1 calc R
C39 C 0.2702(10) 0.0969(10) 0.5653(11) 0.086(6) Uiso 1 1 d .
H39A H 0.2696 0.0641 0.5973 0.103 Uiso 1 1 calc R
C40 C 0.2928(8) 0.1588(9) 0.5817(9) 0.065(5) Uiso 1 1 d .
H40A H 0.3055 0.1681 0.6244 0.078 Uiso 1 1 calc R
C41 C 0.2977(7) 0.2103(7) 0.5349(8) 0.044(4) Uiso 1 1 d .
C42 C 0.3232(8) 0.2758(8) 0.5506(9) 0.064(5) Uiso 1 1 d .
H42A H 0.3493 0.2931 0.5158 0.096 Uiso 1 1 calc R
H42B H 0.3531 0.2734 0.5886 0.096 Uiso 1 1 calc R
H42C H 0.2846 0.3055 0.5580 0.096 Uiso 1 1 calc R
C43 C 0.3567(7) 0.1858(7) 0.3508(7) 0.035(4) Uiso 1 1 d .
C44 C 0.4254(8) 0.1727(8) 0.3739(8) 0.055(5) Uiso 1 1 d .
C45 C 0.4564(8) 0.1197(7) 0.3518(8) 0.045(4) Uiso 1 1 d .
H45A H 0.5032 0.1124 0.3642 0.055 Uiso 1 1 calc R
C46 C 0.4250(8) 0.0753(10) 0.3123(9) 0.071(5) Uiso 1 1 d .
H46A H 0.4481 0.0359 0.3010 0.086 Uiso 1 1 calc R
C47 C 0.3572(7) 0.0881(8) 0.2880(8) 0.052(4) Uiso 1 1 d .
H47A H 0.3356 0.0598 0.2575 0.063 Uiso 1 1 calc R
C48 C 0.3231(8) 0.1443(8) 0.3109(8) 0.051(4) Uiso 1 1 d .
C49 C 0.4636(9) 0.2229(9) 0.4206(9) 0.068(5) Uiso 1 1 d .
H49A H 0.4323 0.2611 0.4282 0.082 Uiso 1 1 calc R
C50 C 0.5286(9) 0.2493(9) 0.3915(10) 0.078(6) Uiso 1 1 d .
H50A H 0.5505 0.2821 0.4197 0.118 Uiso 1 1 calc R
H50B H 0.5165 0.2703 0.3510 0.118 Uiso 1 1 calc R
H50C H 0.5604 0.2126 0.3850 0.118 Uiso 1 1 calc R
C51 C 0.4753(11) 0.1850(10) 0.4815(11) 0.104(8) Uiso 1 1 d .
H51A H 0.4947 0.2149 0.5139 0.156 Uiso 1 1 calc R
H51B H 0.5073 0.1484 0.4751 0.156 Uiso 1 1 calc R
H51C H 0.4316 0.1673 0.4951 0.156 Uiso 1 1 calc R
C52 C 0.2507(9) 0.1594(9) 0.2788(10) 0.069(5) Uiso 1 1 d .
H52A H 0.2270 0.1918 0.3061 0.082 Uiso 1 1 calc R
C53 C 0.2532(10) 0.1870(10) 0.2200(10) 0.087(6) Uiso 1 1 d .
H53A H 0.2751 0.2307 0.2233 0.130 Uiso 1 1 calc R
H53B H 0.2066 0.1919 0.2018 0.130 Uiso 1 1 calc R
H53C H 0.2799 0.1583 0.1931 0.130 Uiso 1 1 calc R
C54 C 0.2063(9) 0.0913(9) 0.2779(10) 0.081(6) Uiso 1 1 d .
H54A H 0.1622 0.0987 0.2552 0.121 Uiso 1 1 calc R
H54B H 0.1981 0.0777 0.3211 0.121 Uiso 1 1 calc R
H54C H 0.2317 0.0564 0.2568 0.121 Uiso 1 1 calc R
C55 C 0.0704(6) 0.4054(6) 0.4583(7) 0.033(4) Uiso 1 1 d .
C56 C 0.0932(7) 0.3919(7) 0.3628(7) 0.039(4) Uiso 1 1 d .
C57 C 0.0989(7) 0.3660(7) 0.2999(8) 0.043(4) Uiso 1 1 d .
C58 C 0.0497(7) 0.3338(7) 0.2589(7) 0.043(4) Uiso 1 1 d .
H58A H 0.0049 0.3258 0.2729 0.052 Uiso 1 1 calc R
C59 C 0.0656(8) 0.3146(8) 0.2006(8) 0.054(4) Uiso 1 1 d .
H59A H 0.0324 0.2913 0.1753 0.065 Uiso 1 1 calc R
C60 C 0.1299(7) 0.3282(7) 0.1763(8) 0.048(4) Uiso 1 1 d .
H60A H 0.1393 0.3170 0.1342 0.057 Uiso 1 1 calc R
C61 C 0.1791(7) 0.3581(7) 0.2152(7) 0.042(4) Uiso 1 1 d .
H61A H 0.2236 0.3642 0.1998 0.050 Uiso 1 1 calc R
C62 C 0.1670(6) 0.3798(6) 0.2754(7) 0.028(3) Uiso 1 1 d .
C63 C 0.0383(7) 0.3990(7) 0.5211(7) 0.039(4) Uiso 1 1 d .
C64 C -0.0292(7) 0.4233(8) 0.5276(8) 0.053(4) Uiso 1 1 d .
H64A H -0.0536 0.4437 0.4932 0.064 Uiso 1 1 calc R
C65 C -0.0589(7) 0.4166(7) 0.5853(7) 0.044(4) Uiso 1 1 d .
H65A H -0.1021 0.4363 0.5924 0.052 Uiso 1 1 calc R
C66 C -0.0248(9) 0.3810(8) 0.6325(9) 0.065(5) Uiso 1 1 d .
H66A H -0.0478 0.3720 0.6700 0.079 Uiso 1 1 calc R
C67 C 0.0399(8) 0.3584(8) 0.6272(9) 0.058(5) Uiso 1 1 d .
H67A H 0.0626 0.3361 0.6614 0.070 Uiso 1 1 calc R
C68 C 0.0734(7) 0.3684(7) 0.5704(7) 0.040(4) Uiso 1 1 d .
C69 C 0.1446(8) 0.3383(8) 0.5645(9) 0.062(5) Uiso 1 1 d .
H69A H 0.1759 0.3720 0.5490 0.093 Uiso 1 1 calc R
H69B H 0.1419 0.3010 0.5350 0.093 Uiso 1 1 calc R
H69C H 0.1617 0.3225 0.6057 0.093 Uiso 1 1 calc R
C70 C -0.0178(7) 0.3389(7) 0.3937(7) 0.043(4) Uiso 1 1 d .
C71 C -0.0746(7) 0.3730(7) 0.3639(7) 0.042(4) Uiso 1 1 d .
C72 C -0.1289(8) 0.3320(8) 0.3461(8) 0.056(5) Uiso 1 1 d .
H72A H -0.1682 0.3507 0.3251 0.068 Uiso 1 1 calc R
C73 C -0.1274(8) 0.2645(7) 0.3581(8) 0.049(4) Uiso 1 1 d .
H73A H -0.1670 0.2389 0.3471 0.058 Uiso 1 1 calc R
C74 C -0.0709(8) 0.2326(9) 0.3853(9) 0.063(5) Uiso 1 1 d .
H74A H -0.0713 0.1859 0.3907 0.076 Uiso 1 1 calc R
C75 C -0.0124(8) 0.2700(9) 0.4051(9) 0.061(5) Uiso 1 1 d .
C76 C -0.0776(7) 0.4454(7) 0.3567(8) 0.046(4) Uiso 1 1 d .
H76A H -0.0388 0.4646 0.3829 0.055 Uiso 1 1 calc R
C77 C -0.0682(9) 0.4680(9) 0.2874(9) 0.075(6) Uiso 1 1 d .
H77A H -0.0242 0.4516 0.2732 0.112 Uiso 1 1 calc R
H77B H -0.0689 0.5165 0.2852 0.112 Uiso 1 1 calc R
H77C H -0.1055 0.4499 0.2604 0.112 Uiso 1 1 calc R
C78 C -0.1439(8) 0.4769(8) 0.3787(9) 0.066(5) Uiso 1 1 d .
H78A H -0.1427 0.4784 0.4247 0.099 Uiso 1 1 calc R
H78B H -0.1833 0.4503 0.3636 0.099 Uiso 1 1 calc R
H78C H -0.1482 0.5220 0.3619 0.099 Uiso 1 1 calc R
C79 C 0.0526(8) 0.2391(8) 0.4294(9) 0.061(5) Uiso 1 1 d .
H79A H 0.0862 0.2752 0.4403 0.073 Uiso 1 1 calc R
C80 C 0.0835(10) 0.1939(9) 0.3804(10) 0.088(6) Uiso 1 1 d .
H80A H 0.0941 0.2200 0.3433 0.132 Uiso 1 1 calc R
H80B H 0.0506 0.1590 0.3684 0.132 Uiso 1 1 calc R
H80C H 0.1257 0.1737 0.3982 0.132 Uiso 1 1 calc R
C81 C 0.0383(10) 0.2000(10) 0.4896(10) 0.092(7) Uiso 1 1 d .
H81A H 0.0076 0.2257 0.5156 0.138 Uiso 1 1 calc R
H81B H 0.0816 0.1918 0.5133 0.138 Uiso 1 1 calc R
H81C H 0.0166 0.1576 0.4783 0.138 Uiso 1 1 calc R

loop_
_atom_site_aniso_label
_atom_site_aniso_U_11
_atom_site_aniso_U_22
_atom_site_aniso_U_33
_atom_site_aniso_U_23
_atom_site_aniso_U_13
_atom_site_aniso_U_12
Ir1 0.0245(3) 0.0596(4) 0.0396(4) -0.0022(4) 0.0071(2) -0.0003(4)

loop_
_atom_type_symbol
_atom_type_description
_atom_type_scat_dispersion_real
_atom_type_scat_dispersion_imag
_atom_type_scat_source
C C 0.0033 0.0016 'International Tables Vol C Tables 4.2.6.8 and 6.1.1.4'
H H 0.0000 0.0000 'International Tables Vol C Tables 4.2.6.8 and 6.1.1.4'
N N 0.0061 0.0033 'International Tables Vol C Tables 4.2.6.8 and 6.1.1.4'
Cl Cl 0.1484 0.1585 'International Tables Vol C Tables 4.2.6.8 and 6.1.1.4'
Ir Ir -1.4442 7.9887 'International Tables Vol C Tables 4.2.6.8 and 6.1.1.4'

loop_
_geom_angle_atom_site_label_1
_geom_angle_atom_site_label_2
_geom_angle_atom_site_label_3
_geom_angle
C8 Ir1 C62 92.6(6)
C8 Ir1 C35 97.7(6)
C62 Ir1 C35 91.5(5)
C8 Ir1 N1 80.8(6)
C62 Ir1 N1 172.5(5)
C35 Ir1 N1 92.7(5)
C8 Ir1 N4 176.3(5)
C62 Ir1 N4 89.6(5)
C35 Ir1 N4 79.3(5)
N1 Ir1 N4 97.2(5)
C8 Ir1 N7 94.6(5)
C62 Ir1 N7 80.7(5)
C35 Ir1 N7 165.7(5)
N1 Ir1 N7 96.4(4)
N4 Ir1 N7 88.6(4)
C2 N1 N2 106.4(11)
C2 N1 Ir1 113.2(10)
N2 N1 Ir1 140.2(9)
C1 N2 N1 110.5(12)
C1 N3 C16 130.9(13)
C1 N3 C2 102.3(12)
C16 N3 C2 126.8(12)
N5 N4 C29 106.2(11)
N5 N4 Ir1 136.1(10)
C29 N4 Ir1 117.6(10)
C28 N5 N4 109.2(12)
C29 N6 C28 106.6(11)
C29 N6 C43 128.1(13)
C28 N6 C43 123.7(11)
C56 N7 N8 109.1(11)
C56 N7 Ir1 111.9(9)
N8 N7 Ir1 137.1(8)
C55 N8 N7 105.5(11)
C55 N9 C56 104.2(11)
C55 N9 C70 131.2(12)
C56 N9 C70 124.5(12)
N2 C1 N3 111.4(13)
N2 C1 C9 124.9(14)
N3 C1 C9 123.7(13)
N1 C2 N3 109.4(13)
N1 C2 C3 116.8(13)
N3 C2 C3 133.1(13)
C4 C3 C8 120.3(14)
C4 C3 C2 125.6(14)
C8 C3 C2 114.1(13)
C5 C4 C3 125.3(16)
C6 C5 C4 115.0(15)
C5 C6 C7 120.7(15)
C8 C7 C6 126.0(15)
C7 C8 C3 112.4(13)
C7 C8 Ir1 132.9(12)
C3 C8 Ir1 114.1(11)
C14 C9 C10 121.1(14)
C14 C9 C1 121.6(13)
C10 C9 C1 117.2(13)
C11 C10 C9 117.9(14)
C12 C11 C10 120.2(16)
C11 C12 C13 120.1(18)
C14 C13 C12 122.4(17)
C9 C14 C13 118.1(14)
C9 C14 C15 124.3(14)
C13 C14 C15 117.4(14)
C17 C16 N3 124.6(14)
C17 C16 C21 115.8(14)
N3 C16 C21 119.2(13)
C18 C17 C16 119.8(15)
C18 C17 C22 124.0(15)
C16 C17 C22 116.1(14)
C17 C18 C19 124.7(17)
C18 C19 C20 118.6(16)
C21 C20 C19 118.9(17)
C20 C21 C16 122.0(16)
C20 C21 C25 120.8(16)
C16 C21 C25 117.0(14)
C17 C22 C23 112.7(13)
C17 C22 C24 110.1(14)
C23 C22 C24 111.1(15)
C27 C25 C21 110.5(13)
C27 C25 C26 111.2(15)
C21 C25 C26 109.0(14)
N5 C28 N6 108.0(12)
N5 C28 C36 126.3(14)
N6 C28 C36 125.4(12)
N6 C29 N4 110.0(13)
N6 C29 C30 139.1(14)
N4 C29 C30 109.9(12)
C35 C30 C29 119.5(13)
C35 C30 C31 120.2(14)
C29 C30 C31 120.2(13)
C32 C31 C30 116.8(15)
C33 C32 C31 120.5(16)
C32 C33 C34 123.2(15)
C35 C34 C33 118.8(14)
C34 C35 C30 120.1(13)
C34 C35 Ir1 127.0(10)
C30 C35 Ir1 112.9(10)
C37 C36 C41 124.7(15)
C37 C36 C28 118.2(14)
C41 C36 C28 117.1(13)
C36 C37 C38 117.8(16)
C39 C38 C37 118(2)
C38 C39 C40 125(2)
C39 C40 C41 120.6(19)
C36 C41 C42 124.1(15)
C36 C41 C40 114.0(14)
C42 C41 C40 121.8(16)
C48 C43 C44 121.9(14)
C48 C43 N6 117.7(12)
C44 C43 N6 120.3(13)
C45 C44 C43 117.5(15)
C45 C44 C49 121.9(15)
C43 C44 C49 120.5(14)
C44 C45 C46 123.4(16)
C45 C46 C47 119.7(17)
C48 C47 C46 117.7(16)
C43 C48 C47 119.6(14)
C43 C48 C52 124.1(14)
C47 C48 C52 115.7(15)
C51 C49 C50 115.1(16)
C51 C49 C44 105.5(15)
C50 C49 C44 110.2(15)
C53 C52 C48 114.1(16)
C53 C52 C54 111.9(17)
C48 C52 C54 108.1(14)
N8 C55 N9 113.5(13)
N8 C55 C63 122.3(13)
N9 C55 C63 124.0(12)
N7 C56 N9 107.7(13)
N7 C56 C57 121.6(13)
N9 C56 C57 129.6(13)
C58 C57 C56 131.0(14)
C58 C57 C62 117.6(14)
C56 C57 C62 111.4(13)
C59 C58 C57 121.4(15)
C58 C59 C60 121.7(16)
C61 C60 C59 118.4(16)
C60 C61 C62 123.6(14)
C61 C62 C57 117.3(13)
C61 C62 Ir1 128.4(10)
C57 C62 Ir1 114.2(10)
C68 C63 C64 121.1(14)
C68 C63 C55 120.3(12)
C64 C63 C55 118.6(13)
C65 C64 C63 118.5(15)
C66 C65 C64 119.3(15)
C67 C66 C65 122.5(18)
C66 C67 C68 119.4(17)
C63 C68 C67 118.9(14)
C63 C68 C69 122.8(14)
C67 C68 C69 118.0(14)
C75 C70 C71 126.9(14)
C75 C70 N9 116.9(13)
C71 C70 N9 115.7(12)
C72 C71 C70 113.8(13)
C72 C71 C76 122.5(14)
C70 C71 C76 123.5(13)
C73 C72 C71 121.7(15)
C74 C73 C72 123.0(16)
C73 C74 C75 119.8(16)
C70 C75 C74 114.7(15)
C70 C75 C79 121.9(15)
C74 C75 C79 123.1(16)
C71 C76 C78 114.2(13)
C71 C76 C77 112.5(14)
C78 C76 C77 107.6(13)
C75 C79 C80 111.6(16)
C75 C79 C81 108.9(15)
C80 C79 C81 110.7(15)

loop_
_geom_bond_atom_site_label_1
_geom_bond_atom_site_label_2
_geom_bond_distance
Ir1 C8 1.989(15)
Ir1 C62 2.029(13)
Ir1 C35 2.045(13)
Ir1 N1 2.053(11)
Ir1 N4 2.054(12)
Ir1 N7 2.116(10)
N1 C2 1.320(16)
N1 N2 1.348(15)
N2 C1 1.275(16)
N3 C1 1.358(17)
N3 C16 1.396(17)
N3 C2 1.426(17)
N4 N5 1.318(15)
N4 C29 1.404(17)
N5 C28 1.307(16)
N6 C29 1.255(16)
N6 C28 1.416(17)
N6 C43 1.451(16)
N7 C56 1.317(16)
N7 N8 1.342(14)
N8 C55 1.292(15)
N9 C55 1.309(16)
N9 C56 1.376(17)
N9 C70 1.480(17)
C1 C9 1.51(2)
C2 C3 1.443(19)
C3 C4 1.40(2)
C3 C8 1.397(19)
C4 C5 1.37(2)
C5 C6 1.337(19)
C6 C7 1.396(19)
C7 C8 1.386(19)
C9 C14 1.37(2)
C9 C10 1.453(18)
C10 C11 1.382(19)
C11 C12 1.37(2)
C12 C13 1.38(2)
C13 C14 1.37(2)
C14 C15 1.496(18)
C16 C17 1.39(2)
C16 C21 1.42(2)
C17 C18 1.304(19)
C17 C22 1.54(2)
C18 C19 1.34(2)
C19 C20 1.38(2)
C20 C21 1.34(2)
C21 C25 1.54(2)
C22 C23 1.54(2)
C22 C24 1.54(2)
C25 C27 1.51(2)
C25 C26 1.55(2)
C28 C36 1.498(19)
C29 C30 1.45(2)
C30 C35 1.401(18)
C30 C31 1.46(2)
C31 C32 1.41(2)
C32 C33 1.35(2)
C33 C34 1.387(19)
C34 C35 1.383(19)
C36 C37 1.394(18)
C36 C41 1.42(2)
C37 C38 1.43(2)
C38 C39 1.35(3)
C39 C40 1.36(2)
C40 C41 1.45(2)
C41 C42 1.45(2)
C43 C48 1.345(19)
C43 C44 1.43(2)
C44 C45 1.33(2)
C44 C49 1.58(2)
C45 C46 1.36(2)
C46 C47 1.43(2)
C47 C48 1.41(2)
C48 C52 1.57(2)
C49 C51 1.52(3)
C49 C50 1.53(2)
C52 C53 1.37(2)
C52 C54 1.62(2)
C55 C63 1.51(2)
C56 C57 1.45(2)
C57 C58 1.427(19)
C57 C62 1.474(18)
C58 C59 1.35(2)
C59 C60 1.40(2)
C60 C61 1.381(19)
C61 C62 1.386(19)
C63 C68 1.378(19)
C63 C64 1.417(19)
C64 C65 1.39(2)
C65 C66 1.38(2)
C66 C67 1.35(2)
C67 C68 1.41(2)
C68 C69 1.526(19)
C70 C75 1.41(2)
C70 C71 1.431(19)
C71 C72 1.386(19)
C71 C76 1.47(2)
C72 C73 1.39(2)
C73 C74 1.38(2)
C74 C75 1.42(2)
C75 C79 1.49(2)
C76 C78 1.53(2)
C76 C77 1.56(2)
C79 C80 1.53(2)
C79 C81 1.54(2)

loop_
_geom_torsion_atom_site_label_1
_geom_torsion_atom_site_label_2
_geom_torsion_atom_site_label_3
_geom_torsion_atom_site_label_4
_geom_torsion
C8 Ir1 N1 C2 -7.7(10)
C62 Ir1 N1 C2 -35(4)
C35 Ir1 N1 C2 89.6(10)
N4 Ir1 N1 C2 169.2(10)
N7 Ir1 N1 C2 -101.4(10)
C8 Ir1 N1 N2 179.4(14)
C62 Ir1 N1 N2 153(3)
C35 Ir1 N1 N2 -83.2(14)
N4 Ir1 N1 N2 -3.6(14)
N7 Ir1 N1 N2 85.8(14)
C2 N1 N2 C1 1.4(15)
Ir1 N1 N2 C1 174.5(11)
C8 Ir1 N4 N5 140(9)
C62 Ir1 N4 N5 -93.4(14)
C35 Ir1 N4 N5 175.1(14)
N1 Ir1 N4 N5 83.6(14)
N7 Ir1 N4 N5 -12.6(14)
C8 Ir1 N4 C29 -44(10)
C62 Ir1 N4 C29 82.8(10)
C35 Ir1 N4 C29 -8.7(10)
N1 Ir1 N4 C29 -100.2(10)
N7 Ir1 N4 C29 163.6(10)
C29 N4 N5 C28 3.0(15)
Ir1 N4 N5 C28 179.5(10)
C8 Ir1 N7 C56 95.7(11)
C62 Ir1 N7 C56 3.9(10)
C35 Ir1 N7 C56 -54(2)
N1 Ir1 N7 C56 176.9(10)
N4 Ir1 N7 C56 -86.0(10)
C8 Ir1 N7 N8 -102.1(14)
C62 Ir1 N7 N8 166.1(14)
C35 Ir1 N7 N8 108(2)
N1 Ir1 N7 N8 -20.9(14)
N4 Ir1 N7 N8 76.2(14)
C56 N7 N8 C55 1.5(15)
Ir1 N7 N8 C55 -161.0(11)
N1 N2 C1 N3 -0.9(16)
N1 N2 C1 C9 176.7(13)
C16 N3 C1 N2 178.7(13)
C2 N3 C1 N2 0.0(15)
C16 N3 C1 C9 1(2)
C2 N3 C1 C9 -177.5(13)
N2 N1 C2 N3 -1.3(15)
Ir1 N1 C2 N3 -176.5(8)
N2 N1 C2 C3 -173.2(12)
Ir1 N1 C2 C3 11.6(16)
C1 N3 C2 N1 0.8(14)
C16 N3 C2 N1 -178.0(12)
C1 N3 C2 C3 170.8(15)
C16 N3 C2 C3 -8(2)
N1 C2 C3 C4 168.5(14)
N3 C2 C3 C4 -1(3)
N1 C2 C3 C8 -9.7(19)
N3 C2 C3 C8 -179.2(14)
C8 C3 C4 C5 2(2)
C2 C3 C4 C5 -175.7(15)
C3 C4 C5 C6 -4(2)
C4 C5 C6 C7 6(2)
C5 C6 C7 C8 -7(2)
C6 C7 C8 C3 5(2)
C6 C7 C8 Ir1 176.4(12)
C4 C3 C8 C7 -3(2)
C2 C3 C8 C7 175.6(13)
C4 C3 C8 Ir1 -175.6(12)
C2 C3 C8 Ir1 2.8(16)
C62 Ir1 C8 C7 8.1(16)
C35 Ir1 C8 C7 100.0(16)
N1 Ir1 C8 C7 -168.5(16)
N4 Ir1 C8 C7 135(9)
N7 Ir1 C8 C7 -72.8(16)
C62 Ir1 C8 C3 179.1(11)
C35 Ir1 C8 C3 -89.1(11)
N1 Ir1 C8 C3 2.4(11)
N4 Ir1 C8 C3 -54(10)
N7 Ir1 C8 C3 98.2(11)
N2 C1 C9 C14 -41(2)
N3 C1 C9 C14 136.0(15)
N2 C1 C9 C10 134.7(15)
N3 C1 C9 C10 -48.1(19)
C14 C9 C10 C11 -2(2)
C1 C9 C10 C11 -177.7(13)
C9 C10 C11 C12 2(2)
C10 C11 C12 C13 -3(3)
C11 C12 C13 C14 4(3)
C10 C9 C14 C13 2(2)
C1 C9 C14 C13 177.9(13)
C10 C9 C14 C15 177.2(13)
C1 C9 C14 C15 -7(2)
C12 C13 C14 C9 -3(2)
C12 C13 C14 C15 -178.7(14)
C1 N3 C16 C17 100(2)
C2 N3 C16 C17 -81.8(19)
C1 N3 C16 C21 -87.3(19)
C2 N3 C16 C21 91.1(19)
N3 C16 C17 C18 173.5(15)
C21 C16 C17 C18 0(2)
N3 C16 C17 C22 -4(2)
C21 C16 C17 C22 -177.1(14)
C16 C17 C18 C19 2(3)
C22 C17 C18 C19 178.9(15)
C17 C18 C19 C20 0(3)
C18 C19 C20 C21 -3(2)
C19 C20 C21 C16 6(3)
C19 C20 C21 C25 -179.3(14)
C17 C16 C21 C20 -4(2)
N3 C16 C21 C20 -177.5(15)
C17 C16 C21 C25 -179.4(14)
N3 C16 C21 C25 7(2)
C18 C17 C22 C23 -78(2)
C16 C17 C22 C23 99.8(17)
C18 C17 C22 C24 47(2)
C16 C17 C22 C24 -135.6(16)
C20 C21 C25 C27 -67(2)
C16 C21 C25 C27 108.7(17)
C20 C21 C25 C26 56(2)
C16 C21 C25 C26 -128.8(16)
N4 N5 C28 N6 -2.3(15)
N4 N5 C28 C36 171.6(13)
C29 N6 C28 N5 0.5(15)
C43 N6 C28 N5 -166.1(12)
C29 N6 C28 C36 -173.5(13)
C43 N6 C28 C36 20(2)
C28 N6 C29 N4 1.4(15)
C43 N6 C29 N4 167.1(12)
C28 N6 C29 C30 168.0(18)
C43 N6 C29 C30 -26(3)
N5 N4 C29 N6 -2.8(15)
Ir1 N4 C29 N6 179.9(9)
N5 N4 C29 C30 -173.5(12)
Ir1 N4 C29 C30 9.2(15)
N6 C29 C30 C35 -170.6(17)
N4 C29 C30 C35 -4.0(19)
N6 C29 C30 C31 7(3)
N4 C29 C30 C31 173.3(12)
C35 C30 C31 C32 1(2)
C29 C30 C31 C32 -176.4(14)
C30 C31 C32 C33 -3(2)
C31 C32 C33 C34 7(2)
C32 C33 C34 C35 -8(2)
C33 C34 C35 C30 6(2)
C33 C34 C35 Ir1 -176.7(10)
C29 C30 C35 C34 174.5(13)
C31 C30 C35 C34 -3(2)
C29 C30 C35 Ir1 -2.9(18)
C31 C30 C35 Ir1 179.8(11)
C8 Ir1 C35 C34 6.6(14)
C62 Ir1 C35 C34 99.4(13)
N1 Ir1 C35 C34 -74.5(13)
N4 Ir1 C35 C34 -171.3(14)
N7 Ir1 C35 C34 156.0(16)
C8 Ir1 C35 C30 -176.2(11)
C62 Ir1 C35 C30 -83.4(11)
N1 Ir1 C35 C30 102.8(11)
N4 Ir1 C35 C30 5.9(10)
N7 Ir1 C35 C30 -27(3)
N5 C28 C36 C37 116.5(16)
N6 C28 C36 C37 -70.6(18)
N5 C28 C36 C41 -61.8(19)
N6 C28 C36 C41 111.1(16)
C41 C36 C37 C38 1(2)
C28 C36 C37 C38 -176.7(13)
C36 C37 C38 C39 -2(2)
C37 C38 C39 C40 3(3)
C38 C39 C40 C41 -3(3)
C37 C36 C41 C42 178.7(14)
C28 C36 C41 C42 -3(2)
C37 C36 C41 C40 -1(2)
C28 C36 C41 C40 176.9(13)
C39 C40 C41 C36 2(2)
C39 C40 C41 C42 -178.3(15)
C29 N6 C43 C48 -80.2(19)
C28 N6 C43 C48 83.3(18)
C29 N6 C43 C44 102.6(18)
C28 N6 C43 C44 -93.9(16)
C48 C43 C44 C45 4(2)
N6 C43 C44 C45 -179.1(14)
C48 C43 C44 C49 179.7(15)
N6 C43 C44 C49 -3(2)
C43 C44 C45 C46 -5(3)
C49 C44 C45 C46 179.2(16)
C44 C45 C46 C47 6(3)
C45 C46 C47 C48 -6(2)
C44 C43 C48 C47 -4(2)
N6 C43 C48 C47 179.1(13)
C44 C43 C48 C52 -173.7(16)
N6 C43 C48 C52 9(2)
C46 C47 C48 C43 5(2)
C46 C47 C48 C52 175.4(15)
C45 C44 C49 C51 -69(2)
C43 C44 C49 C51 115.6(18)
C45 C44 C49 C50 56(2)
C43 C44 C49 C50 -119.6(17)
C43 C48 C52 C53 95(2)
C47 C48 C52 C53 -76(2)
C43 C48 C52 C54 -140.4(17)
C47 C48 C52 C54 49(2)
N7 N8 C55 N9 -0.8(15)
N7 N8 C55 C63 173.7(12)
C56 N9 C55 N8 -0.2(15)
C70 N9 C55 N8 174.4(12)
C56 N9 C55 C63 -174.5(12)
C70 N9 C55 C63 0(2)
N8 N7 C56 N9 -1.7(15)
Ir1 N7 C56 N9 165.6(8)
N8 N7 C56 C57 -170.5(13)
Ir1 N7 C56 C57 -3.2(17)
C55 N9 C56 N7 1.2(15)
C70 N9 C56 N7 -174.0(11)
C55 N9 C56 C57 168.8(15)
C70 N9 C56 C57 -6(2)
N7 C56 C57 C58 -176.2(14)
N9 C56 C57 C58 18(3)
N7 C56 C57 C62 0(2)
N9 C56 C57 C62 -166.1(13)
C56 C57 C58 C59 178.4(16)
C62 C57 C58 C59 2(2)
C57 C58 C59 C60 -3(2)
C58 C59 C60 C61 4(2)
C59 C60 C61 C62 -5(2)
C60 C61 C62 C57 4(2)
C60 C61 C62 Ir1 -179.3(11)
C58 C57 C62 C61 -3(2)
C56 C57 C62 C61 -179.3(13)
C58 C57 C62 Ir1 -179.8(10)
C56 C57 C62 Ir1 3.4(15)
C8 Ir1 C62 C61 84.9(13)
C35 Ir1 C62 C61 -12.9(13)
N1 Ir1 C62 C61 111(4)
N4 Ir1 C62 C61 -92.1(13)
N7 Ir1 C62 C61 179.2(13)
C8 Ir1 C62 C57 -98.2(10)
C35 Ir1 C62 C57 164.0(10)
N1 Ir1 C62 C57 -72(4)
N4 Ir1 C62 C57 84.8(10)
N7 Ir1 C62 C57 -3.9(9)
N8 C55 C63 C68 -55.1(19)
N9 C55 C63 C68 118.7(15)
N8 C55 C63 C64 126.7(15)
N9 C55 C63 C64 -59.5(19)
C68 C63 C64 C65 1(2)
C55 C63 C64 C65 179.3(13)
C63 C64 C65 C66 -6(2)
C64 C65 C66 C67 8(3)
C65 C66 C67 C68 -3(3)
C64 C63 C68 C67 3(2)
C55 C63 C68 C67 -175.0(13)
C64 C63 C68 C69 176.7(14)
C55 C63 C68 C69 -1(2)
C66 C67 C68 C63 -2(2)
C66 C67 C68 C69 -176.0(14)
C55 N9 C70 C75 -84.1(19)
C56 N9 C70 C75 89.6(18)
C55 N9 C70 C71 103.5(17)
C56 N9 C70 C71 -82.8(17)
C75 C70 C71 C72 1(2)
N9 C70 C71 C72 172.5(13)
C75 C70 C71 C76 176.7(16)
N9 C70 C71 C76 -12(2)
C70 C71 C72 C73 1(2)
C76 C71 C72 C73 -174.4(15)
C71 C72 C73 C74 -4(3)
C72 C73 C74 C75 3(3)
C71 C70 C75 C74 -1(3)
N9 C70 C75 C74 -172.7(14)
C71 C70 C75 C79 172.3(16)
N9 C70 C75 C79 1(2)
C73 C74 C75 C70 -1(3)
C73 C74 C75 C79 -174.3(17)
C72 C71 C76 C78 46(2)
C70 C71 C76 C78 -129.6(16)
C72 C71 C76 C77 -77(2)
C70 C71 C76 C77 107.3(18)
C70 C75 C79 C80 -112.6(19)
C74 C75 C79 C80 60(2)
C70 C75 C79 C81 125.0(18)
C74 C75 C79 C81 -62(2)
